data_4068360
loop_
_publ_author_name
'Evans, William J.'
'Takase, Michael K.'
'Ziller, Joseph W.'
'DiPasquale, Antonio G.'
'Rheingold, Arnold L.'

_publ_section_title
;
 Reductive Reactivity of the Tetravalent Uranium Complex
 [(\h5-C5Me5)(\h8-C8H8)U]2(\m-\h3:\h3-C8H8)
;
_journal_issue 1
_journal_name_full Organometallics
_journal_page_first 236
_journal_paper_doi 10.1021/om800747s
_journal_volume 28
_journal_year 2009
_chemical_formula_sum 'C54 H60 N2 U2'
_chemical_formula_weight 1213.10
_chemical_name_systematic
; 
 ? 
;
_space_group_IT_number 14
_symmetry_cell_setting monoclinic
_symmetry_space_group_name_Hall '-P 2yn'
_symmetry_space_group_name_H-M 'P 1 21/n 1'
_atom_sites_solution_hydrogens geom
_atom_sites_solution_primary direct
_atom_sites_solution_secondary difmap
_audit_creation_method SHELXTL
_cell_angle_alpha 90.00
_cell_angle_beta 105.644(2)
_cell_angle_gamma 90.00
_cell_formula_units_Z 4
_cell_length_a 18.183(3)
_cell_length_b 12.9333(19)
_cell_length_c 19.487(3)
_cell_measurement_temperature 158(2)
_cell_volume 4412.9(12)
_computing_cell_refinement 'Bruker SMART/SAINT'
_computing_data_collection 'Bruker SMART'
_computing_data_reduction 'Bruker SAINT'
_computing_molecular_graphics 'Bruker SHELXTL'
_computing_publication_material 'Bruker SHELXTL'
_computing_structure_refinement 'Bruker SHELXTL'
_computing_structure_solution 'Bruker SHELXTL'
_diffrn_ambient_temperature 158(2)
_diffrn_measured_fraction_theta_full 0.998
_diffrn_measured_fraction_theta_max 0.998
_diffrn_measurement_device_type 'CCD area detector'
_diffrn_measurement_method 'phi and omega scans'
_diffrn_radiation_monochromator graphite
_diffrn_radiation_source 'normal-focus sealed tube'
_diffrn_radiation_type MoK\a
_diffrn_radiation_wavelength 0.71073
_diffrn_reflns_av_R_equivalents 0.0569
_diffrn_reflns_av_sigmaI/netI 0.0483
_diffrn_reflns_limit_h_max 23
_diffrn_reflns_limit_h_min -23
_diffrn_reflns_limit_k_max 16
_diffrn_reflns_limit_k_min -16
_diffrn_reflns_limit_l_max 24
_diffrn_reflns_limit_l_min -24
_diffrn_reflns_number 44674
_diffrn_reflns_theta_full 27.10
_diffrn_reflns_theta_max 27.10
_diffrn_reflns_theta_min 1.79
_diffrn_standards_decay_% '< 1.0'
_diffrn_standards_interval_count 'initial 50 frames recollected'
_diffrn_standards_number '50 frames'
_exptl_absorpt_coefficient_mu 7.369
_exptl_absorpt_correction_T_max 0.5261
_exptl_absorpt_correction_T_min 0.3204
_exptl_absorpt_correction_type multi-scan
_exptl_absorpt_process_details 'Bruker SADABS'
_exptl_crystal_colour brown
_exptl_crystal_density_diffrn 1.826
_exptl_crystal_density_meas ?
_exptl_crystal_density_method 'not measured'
_exptl_crystal_description irregular
_exptl_crystal_F_000 2328
_exptl_crystal_size_max 0.20
_exptl_crystal_size_mid 0.10
_exptl_crystal_size_min 0.10
_refine_diff_density_max 2.199
_refine_diff_density_min -1.467
_refine_diff_density_rms 0.165
_refine_ls_extinction_method none
_refine_ls_goodness_of_fit_ref 1.069
_refine_ls_hydrogen_treatment constr
_refine_ls_matrix_type full
_refine_ls_number_parameters 476
_refine_ls_number_reflns 9726
_refine_ls_number_restraints 0
_refine_ls_restrained_S_all 1.069
_refine_ls_R_factor_all 0.0619
_refine_ls_R_factor_gt 0.0391
_refine_ls_shift/su_max 0.002
_refine_ls_shift/su_mean 0.000
_refine_ls_structure_factor_coef Fsqd
_refine_ls_weighting_details 'calc w=1/[\s^2^(Fo^2^)+(0.0233P)^2^+27.6656P] where P=(Fo^2^+2Fc^2^)/3'
_refine_ls_weighting_scheme calc
_refine_ls_wR_factor_gt 0.0789
_refine_ls_wR_factor_ref 0.0861
_reflns_number_gt 7501
_reflns_number_total 9726
_reflns_threshold_expression >2sigma(I)
_cod_data_source_file om800747s_si_002.cif
_cod_data_source_block mkt2
_cod_depositor_comments
;
The following automatic conversions were performed:

'_symmetry_cell_setting' value 'Monoclinic' changed to 'monoclinic'
according to /home/saulius/struct/CIF-dictionaries/cif_core.dic
dictionary named 'cif_core.dic' version 2.4.2 from 2011-04-26.

Automatic conversion script
Id: cif_fix_values 1715 2011-07-08 13:25:40Z adriana 

The following automatic conversions were performed:

'_exptl_crystal_density_meas' value 'n/a' was changed to '?' - the
value is perceived as not measured.

Automatic conversion script
Id: cif_fix_values 3008 2015-01-20 13:52:24Z robertas 
;
_cod_original_cell_volume 4412.9(11)
_cod_original_sg_symbol_H-M P2(1)/n
_cod_original_formula_sum 'C48 H54 N2 U2 C6 H6'
_cod_database_code 4068360

loop_
_symmetry_equiv_pos_as_xyz
'x, y, z'
'-x+1/2, y+1/2, -z+1/2'
'-x, -y, -z'
'x-1/2, -y-1/2, z-1/2'

loop_
_atom_site_label
_atom_site_type_symbol
_atom_site_fract_x
_atom_site_fract_y
_atom_site_fract_z
_atom_site_U_iso_or_equiv
_atom_site_adp_type
_atom_site_occupancy
_atom_site_symmetry_multiplicity
_atom_site_calc_flag
_atom_site_refinement_flags
U1 U 0.659318(15) 0.510585(19) 0.319970(13) 0.02592(7) Uani 1 1 d .
U2 U 0.268565(14) 0.43364(2) 0.091459(12) 0.02304(7) Uani 1 1 d .
N1 N 0.5304(4) 0.5268(6) 0.2591(3) 0.0511(19) Uani 1 1 d .
N2 N 0.3962(3) 0.4521(5) 0.1537(3) 0.0309(13) Uani 1 1 d .
C1 C 0.6620(4) 0.7053(6) 0.3727(4) 0.0371(18) Uani 1 1 d .
C2 C 0.7341(4) 0.6660(6) 0.4096(4) 0.0314(16) Uani 1 1 d .
C3 C 0.7202(4) 0.5878(5) 0.4560(3) 0.0297(15) Uani 1 1 d .
C4 C 0.6438(5) 0.5804(6) 0.4490(4) 0.0407(19) Uani 1 1 d .
C5 C 0.6056(4) 0.6549(6) 0.3979(5) 0.047(2) Uani 1 1 d .
C6 C 0.6518(7) 0.7988(6) 0.3249(5) 0.090(4) Uani 1 1 d .
H6A H 0.5972 0.8124 0.3047 0.136 Uiso 1 1 calc R
H6B H 0.6757 0.7860 0.2862 0.136 Uiso 1 1 calc R
H6C H 0.6759 0.8589 0.3526 0.136 Uiso 1 1 calc R
C7 C 0.8095(5) 0.7110(8) 0.4097(5) 0.062(3) Uani 1 1 d .
H7A H 0.8024 0.7630 0.3719 0.093 Uiso 1 1 calc R
H7B H 0.8432 0.6561 0.4013 0.093 Uiso 1 1 calc R
H7C H 0.8325 0.7435 0.4560 0.093 Uiso 1 1 calc R
C8 C 0.7791(6) 0.5304(8) 0.5125(5) 0.067(3) Uani 1 1 d .
H8A H 0.7535 0.4812 0.5365 0.101 Uiso 1 1 calc R
H8B H 0.8086 0.5798 0.5473 0.101 Uiso 1 1 calc R
H8C H 0.8136 0.4930 0.4902 0.101 Uiso 1 1 calc R
C9 C 0.6071(7) 0.5167(8) 0.4972(6) 0.083(4) Uani 1 1 d .
H9A H 0.6455 0.4710 0.5273 0.124 Uiso 1 1 calc R
H9B H 0.5653 0.4751 0.4678 0.124 Uiso 1 1 calc R
H9C H 0.5869 0.5633 0.5275 0.124 Uiso 1 1 calc R
C10 C 0.5229(5) 0.6835(9) 0.3805(8) 0.108(6) Uani 1 1 d .
H10A H 0.5118 0.7364 0.3432 0.163 Uiso 1 1 calc R
H10B H 0.5111 0.7106 0.4233 0.163 Uiso 1 1 calc R
H10C H 0.4916 0.6221 0.3638 0.163 Uiso 1 1 calc R
C11 C 0.2467(5) 0.6329(6) 0.1258(4) 0.0385(18) Uani 1 1 d .
C12 C 0.1743(5) 0.5995(7) 0.0895(4) 0.046(2) Uani 1 1 d .
C13 C 0.1503(4) 0.5274(7) 0.1324(4) 0.042(2) Uani 1 1 d .
C14 C 0.2102(4) 0.5132(5) 0.1966(4) 0.0284(15) Uani 1 1 d .
C15 C 0.2683(4) 0.5829(5) 0.1926(4) 0.0308(15) Uani 1 1 d .
C16 C 0.2912(8) 0.7241(8) 0.1055(6) 0.093(5) Uani 1 1 d .
H16A H 0.2660 0.7464 0.0567 0.140 Uiso 1 1 calc R
H16B H 0.3435 0.7023 0.1084 0.140 Uiso 1 1 calc R
H16C H 0.2923 0.7817 0.1384 0.140 Uiso 1 1 calc R
C17 C 0.1257(8) 0.6489(9) 0.0206(5) 0.100(5) Uani 1 1 d .
H17A H 0.1572 0.6967 0.0018 0.151 Uiso 1 1 calc R
H17B H 0.0831 0.6867 0.0307 0.151 Uiso 1 1 calc R
H17C H 0.1057 0.5947 -0.0146 0.151 Uiso 1 1 calc R
C18 C 0.0709(5) 0.4844(11) 0.1188(7) 0.098(5) Uani 1 1 d .
H18A H 0.0408 0.5046 0.0710 0.148 Uiso 1 1 calc R
H18B H 0.0468 0.5117 0.1543 0.148 Uiso 1 1 calc R
H18C H 0.0733 0.4088 0.1222 0.148 Uiso 1 1 calc R
C19 C 0.2049(6) 0.4496(7) 0.2578(5) 0.059(3) Uani 1 1 d .
H19A H 0.2535 0.4527 0.2950 0.089 Uiso 1 1 calc R
H19B H 0.1939 0.3778 0.2425 0.089 Uiso 1 1 calc R
H19C H 0.1639 0.4761 0.2768 0.089 Uiso 1 1 calc R
C20 C 0.3359(4) 0.6109(8) 0.2529(5) 0.057(3) Uani 1 1 d .
H20A H 0.3382 0.5650 0.2935 0.086 Uiso 1 1 calc R
H20B H 0.3310 0.6827 0.2672 0.086 Uiso 1 1 calc R
H20C H 0.3827 0.6033 0.2376 0.086 Uiso 1 1 calc R
C21 C 0.7770(7) 0.3828(10) 0.3691(5) 0.071(3) Uani 1 1 d .
H21A H 0.8069 0.3622 0.4150 0.086 Uiso 1 1 calc R
C22 C 0.7121(8) 0.3212(8) 0.3449(6) 0.068(3) Uani 1 1 d .
H22A H 0.7045 0.2742 0.3798 0.081 Uiso 1 1 calc R
C23 C 0.6562(7) 0.3144(7) 0.2800(6) 0.065(3) Uani 1 1 d .
H23A H 0.6214 0.2592 0.2789 0.078 Uiso 1 1 calc R
C24 C 0.6395(6) 0.3714(8) 0.2154(5) 0.062(3) Uani 1 1 d .
H24A H 0.5977 0.3430 0.1800 0.074 Uiso 1 1 calc R
C25 C 0.6695(6) 0.4584(7) 0.1915(4) 0.051(2) Uani 1 1 d .
H25A H 0.6419 0.4773 0.1445 0.062 Uiso 1 1 calc R
C26 C 0.7304(6) 0.5250(7) 0.2195(5) 0.052(2) Uani 1 1 d .
H26A H 0.7323 0.5824 0.1896 0.063 Uiso 1 1 calc R
C27 C 0.7885(6) 0.5245(9) 0.2820(6) 0.067(3) Uani 1 1 d .
H27A H 0.8240 0.5788 0.2830 0.080 Uiso 1 1 calc R
C28 C 0.8086(6) 0.4663(10) 0.3432(6) 0.069(3) Uani 1 1 d .
H28A H 0.8552 0.4886 0.3751 0.083 Uiso 1 1 calc R
C29 C 0.3103(5) 0.3778(6) -0.0258(4) 0.044(2) Uani 1 1 d .
H29A H 0.3481 0.4015 -0.0476 0.053 Uiso 1 1 calc R
C30 C 0.2400(6) 0.4327(7) -0.0492(4) 0.053(2) Uani 1 1 d .
H30A H 0.2433 0.4904 -0.0784 0.064 Uiso 1 1 calc R
C31 C 0.1679(6) 0.4206(8) -0.0390(5) 0.061(3) Uani 1 1 d .
H31A H 0.1313 0.4663 -0.0676 0.073 Uiso 1 1 calc R
C32 C 0.1364(5) 0.3566(8) 0.0041(5) 0.059(3) Uani 1 1 d .
H32A H 0.0827 0.3654 -0.0054 0.071 Uiso 1 1 calc R
C33 C 0.1646(5) 0.2824(7) 0.0577(5) 0.054(2) Uani 1 1 d .
H33A H 0.1276 0.2606 0.0810 0.065 Uiso 1 1 calc R
C34 C 0.2360(5) 0.2337(6) 0.0842(4) 0.043(2) Uani 1 1 d .
H34A H 0.2369 0.1879 0.1225 0.051 Uiso 1 1 calc R
C35 C 0.3047(5) 0.2375(6) 0.0672(4) 0.0369(18) Uani 1 1 d .
H35A H 0.3397 0.1870 0.0923 0.044 Uiso 1 1 calc R
C36 C 0.3356(5) 0.2975(6) 0.0219(4) 0.0386(18) Uani 1 1 d .
H36A H 0.3867 0.2784 0.0245 0.046 Uiso 1 1 calc R
C37 C 0.5065(4) 0.5688(6) 0.1907(4) 0.0369(17) Uani 1 1 d .
C38 C 0.5472(4) 0.6513(7) 0.1719(5) 0.048(2) Uani 1 1 d .
H38A H 0.5871 0.6821 0.2080 0.057 Uiso 1 1 calc R
C39 C 0.5322(5) 0.6895(7) 0.1037(5) 0.050(2) Uani 1 1 d .
H39A H 0.5621 0.7443 0.0929 0.060 Uiso 1 1 calc R
C40 C 0.4740(5) 0.6481(7) 0.0520(4) 0.050(2) Uani 1 1 d .
H40A H 0.4629 0.6729 0.0044 0.060 Uiso 1 1 calc R
C41 C 0.4310(5) 0.5688(7) 0.0701(4) 0.049(2) Uani 1 1 d .
H41A H 0.3902 0.5406 0.0336 0.058 Uiso 1 1 calc R
C42 C 0.4443(4) 0.5286(6) 0.1379(4) 0.0345(17) Uani 1 1 d .
C43 C 0.4212(4) 0.4074(6) 0.2221(4) 0.0312(16) Uani 1 1 d .
C44 C 0.3823(5) 0.3254(6) 0.2403(4) 0.0415(19) Uani 1 1 d .
H44A H 0.3407 0.2967 0.2050 0.050 Uiso 1 1 calc R
C45 C 0.4010(5) 0.2829(7) 0.3080(4) 0.048(2) Uani 1 1 d .
H45A H 0.3706 0.2294 0.3197 0.058 Uiso 1 1 calc R
C46 C 0.4635(5) 0.3188(8) 0.3576(4) 0.054(2) Uani 1 1 d .
H46A H 0.4789 0.2873 0.4033 0.065 Uiso 1 1 calc R
C47 C 0.5047(5) 0.4008(9) 0.3418(4) 0.061(3) Uani 1 1 d .
H47A H 0.5470 0.4269 0.3776 0.073 Uiso 1 1 calc R
C48 C 0.4854(4) 0.4466(7) 0.2737(4) 0.044(2) Uani 1 1 d .
C49 C 0.5024(5) 0.0021(7) 0.2233(4) 0.1071(19) Uiso 1 1 d G
H49 H 0.5090 -0.0270 0.2694 0.129 Uiso 1 1 calc R
C50 C 0.4891(5) -0.0620(5) 0.1639(5) 0.1071(19) Uiso 1 1 d G
H50 H 0.4867 -0.1348 0.1694 0.129 Uiso 1 1 calc R
C51 C 0.4793(5) -0.0195(7) 0.0966(4) 0.1071(19) Uiso 1 1 d G
H51 H 0.4702 -0.0632 0.0560 0.129 Uiso 1 1 calc R
C52 C 0.4828(5) 0.0870(7) 0.0885(4) 0.1071(19) Uiso 1 1 d G
H52 H 0.4761 0.1161 0.0425 0.129 Uiso 1 1 calc R
C53 C 0.4961(5) 0.1511(5) 0.1479(5) 0.1071(19) Uiso 1 1 d G
H53 H 0.4985 0.2239 0.1424 0.129 Uiso 1 1 calc R
C54 C 0.5059(5) 0.1086(7) 0.2153(4) 0.1071(19) Uiso 1 1 d G
H54 H 0.5150 0.1524 0.2559 0.129 Uiso 1 1 calc R

loop_
_atom_site_aniso_label
_atom_site_aniso_U_11
_atom_site_aniso_U_22
_atom_site_aniso_U_33
_atom_site_aniso_U_23
_atom_site_aniso_U_13
_atom_site_aniso_U_12
U1 0.02887(14) 0.02275(13) 0.02431(13) -0.00250(10) 0.00403(10) -0.00003(11)
U2 0.01947(12) 0.02771(14) 0.02099(12) -0.00288(10) 0.00380(9) -0.00329(10)
N1 0.027(4) 0.087(6) 0.034(4) 0.000(4) -0.001(3) -0.017(4)
N2 0.024(3) 0.037(3) 0.028(3) -0.004(3) 0.000(2) 0.000(3)
C1 0.040(4) 0.025(4) 0.036(4) 0.000(3) -0.009(3) -0.001(3)
C2 0.029(4) 0.034(4) 0.031(4) 0.000(3) 0.007(3) -0.013(3)
C3 0.037(4) 0.025(4) 0.024(3) -0.001(3) 0.004(3) 0.000(3)
C4 0.043(5) 0.043(5) 0.045(4) -0.016(4) 0.026(4) -0.015(4)
C5 0.021(4) 0.042(5) 0.071(6) -0.030(4) 0.001(4) 0.002(3)
C6 0.145(11) 0.023(4) 0.061(6) -0.005(4) -0.045(7) -0.009(6)
C7 0.052(6) 0.072(7) 0.067(6) -0.021(5) 0.024(5) -0.036(5)
C8 0.088(8) 0.063(6) 0.041(5) 0.001(5) 0.002(5) 0.021(6)
C9 0.124(10) 0.074(7) 0.074(7) -0.032(6) 0.068(7) -0.057(7)
C10 0.019(5) 0.075(8) 0.213(15) -0.083(9) -0.001(7) 0.014(5)
C11 0.062(5) 0.028(4) 0.030(4) 0.004(3) 0.022(4) 0.008(4)
C12 0.058(6) 0.047(5) 0.030(4) -0.002(4) 0.009(4) 0.027(4)
C13 0.012(3) 0.056(5) 0.053(5) -0.030(4) 0.002(3) -0.008(3)
C14 0.034(4) 0.027(4) 0.030(3) -0.003(3) 0.018(3) -0.002(3)
C15 0.030(4) 0.028(4) 0.034(4) -0.006(3) 0.009(3) 0.002(3)
C16 0.181(14) 0.040(6) 0.093(8) -0.009(6) 0.096(9) -0.030(7)
C17 0.151(12) 0.102(9) 0.033(5) 0.001(6) -0.003(6) 0.089(9)
C18 0.026(5) 0.164(13) 0.111(9) -0.084(9) 0.030(5) -0.018(6)
C19 0.087(7) 0.053(6) 0.052(5) 0.013(4) 0.042(5) 0.012(5)
C20 0.031(4) 0.083(7) 0.058(5) -0.048(5) 0.012(4) -0.008(4)
C21 0.075(8) 0.083(8) 0.053(6) 0.001(6) 0.011(6) 0.058(7)
C22 0.113(10) 0.041(5) 0.067(7) 0.022(5) 0.056(7) 0.042(6)
C23 0.106(9) 0.024(4) 0.081(7) -0.025(5) 0.052(7) -0.007(5)
C24 0.081(7) 0.058(6) 0.050(5) -0.028(5) 0.024(5) -0.015(5)
C25 0.078(7) 0.051(5) 0.028(4) -0.009(4) 0.020(4) 0.008(5)
C26 0.076(7) 0.045(5) 0.049(5) -0.003(4) 0.038(5) 0.003(5)
C27 0.050(6) 0.090(8) 0.076(7) -0.022(6) 0.042(6) -0.020(6)
C28 0.046(6) 0.094(9) 0.070(7) -0.029(7) 0.020(5) 0.024(6)
C29 0.068(6) 0.037(4) 0.033(4) -0.004(4) 0.024(4) 0.004(4)
C30 0.089(7) 0.049(5) 0.018(4) -0.002(4) 0.010(4) 0.016(5)
C31 0.073(7) 0.060(6) 0.035(5) -0.025(5) -0.011(5) 0.013(5)
C32 0.020(4) 0.071(7) 0.074(7) -0.037(6) -0.009(4) -0.010(4)
C33 0.042(5) 0.059(6) 0.065(6) -0.025(5) 0.020(5) -0.026(5)
C34 0.057(5) 0.040(5) 0.034(4) -0.005(4) 0.017(4) -0.014(4)
C35 0.046(5) 0.027(4) 0.034(4) -0.006(3) 0.005(3) -0.010(3)
C36 0.041(5) 0.041(4) 0.034(4) -0.009(4) 0.012(3) 0.003(4)
C37 0.022(4) 0.054(5) 0.034(4) -0.006(4) 0.008(3) -0.002(4)
C38 0.025(4) 0.051(5) 0.064(6) -0.018(5) 0.006(4) -0.007(4)
C39 0.038(5) 0.052(5) 0.064(6) 0.002(5) 0.021(4) -0.007(4)
C40 0.037(5) 0.073(6) 0.040(5) 0.010(4) 0.010(4) -0.003(4)
C41 0.033(4) 0.070(6) 0.037(4) -0.002(4) 0.001(3) -0.012(4)
C42 0.016(3) 0.053(5) 0.033(4) -0.007(3) 0.005(3) 0.003(3)
C43 0.024(4) 0.038(4) 0.032(4) -0.009(3) 0.008(3) 0.006(3)
C44 0.051(5) 0.037(4) 0.031(4) -0.008(3) 0.001(4) -0.005(4)
C45 0.058(6) 0.039(5) 0.049(5) 0.004(4) 0.015(4) 0.004(4)
C46 0.058(6) 0.077(7) 0.030(4) 0.005(4) 0.019(4) 0.015(5)
C47 0.023(4) 0.122(9) 0.035(4) 0.004(5) 0.004(3) -0.008(5)
C48 0.024(4) 0.078(6) 0.028(4) -0.010(4) 0.005(3) 0.006(4)

loop_
_atom_type_symbol
_atom_type_description
_atom_type_scat_dispersion_real
_atom_type_scat_dispersion_imag
_atom_type_scat_source
C C 0.0033 0.0016 'International Tables Vol C Tables 4.2.6.8 and 6.1.1.4'
H H 0.0000 0.0000 'International Tables Vol C Tables 4.2.6.8 and 6.1.1.4'
N N 0.0061 0.0033 'International Tables Vol C Tables 4.2.6.8 and 6.1.1.4'
U U -9.6767 9.6646 'International Tables Vol C Tables 4.2.6.8 and 6.1.1.4'

loop_
_geom_angle_atom_site_label_1
_geom_angle_atom_site_label_2
_geom_angle_atom_site_label_3
_geom_angle
Cnt1 U1 N1 102.1
Cnt2 U1 N1 118.5
Cnt1 U1 Cnt2 139.1
Cnt3 U2 N2 100.6
Cnt4 U2 N2 120.7
Cnt3 U2 Cnt4 138.6
N1 U1 C26 104.1(3)
N1 U1 C22 116.4(4)
C26 U1 C22 88.6(3)
N1 U1 C25 81.9(3)
C26 U1 C25 30.6(3)
C22 U1 C25 79.8(3)
N1 U1 C23 89.9(3)
C26 U1 C23 79.9(3)
C22 U1 C23 30.7(3)
C25 U1 C23 58.7(3)
N1 U1 C27 134.1(3)
C26 U1 C27 30.3(3)
C22 U1 C27 78.9(4)
C25 U1 C27 57.3(3)
C23 U1 C27 86.2(3)
N1 U1 C21 146.7(4)
C26 U1 C21 78.7(3)
C22 U1 C21 30.5(4)
C25 U1 C21 85.9(3)
C23 U1 C21 57.6(4)
C27 U1 C21 57.1(4)
N1 U1 C24 76.2(3)
C26 U1 C24 58.1(3)
C22 U1 C24 58.7(3)
C25 U1 C24 30.2(3)
C23 U1 C24 31.0(3)
C27 U1 C24 77.3(3)
C21 U1 C24 77.7(3)
N1 U1 C28 159.1(3)
C26 U1 C28 57.6(3)
C22 U1 C28 57.9(4)
C25 U1 C28 77.3(3)
C23 U1 C28 77.7(4)
C27 U1 C28 29.8(3)
C21 U1 C28 29.9(4)
C24 U1 C28 84.7(3)
N1 U1 C1 91.3(3)
C26 U1 C1 104.7(3)
C22 U1 C1 145.7(3)
C25 U1 C1 126.5(3)
C23 U1 C1 174.8(3)
C27 U1 C1 96.6(3)
C21 U1 C1 120.5(3)
C24 U1 C1 154.0(3)
C28 U1 C1 102.7(3)
N1 U1 C5 76.2(2)
C26 U1 C5 133.1(3)
C22 U1 C5 134.3(3)
C25 U1 C5 145.3(3)
C23 U1 C5 146.1(3)
C27 U1 C5 125.6(3)
C21 U1 C5 126.4(3)
C24 U1 C5 152.3(3)
C28 U1 C5 123.0(3)
C1 U1 C5 29.9(2)
N1 U1 C4 95.6(2)
C26 U1 C4 148.0(3)
C22 U1 C4 105.0(3)
C25 U1 C4 175.2(3)
C23 U1 C4 125.6(3)
C27 U1 C4 123.2(3)
C21 U1 C4 98.3(3)
C24 U1 C4 153.0(3)
C28 U1 C4 105.3(3)
C1 U1 C4 49.2(2)
C5 U1 C4 30.0(3)
N1 U1 C2 120.7(3)
C26 U1 C2 99.3(3)
C22 U1 C2 117.8(3)
C25 U1 C2 129.3(3)
C23 U1 C2 148.1(3)
C27 U1 C2 78.8(3)
C21 U1 C2 90.8(3)
C24 U1 C2 156.0(3)
C28 U1 C2 75.3(3)
C1 U1 C2 29.8(2)
C5 U1 C2 49.1(2)
C4 U1 C2 48.7(2)
N1 U1 C3 122.8(2)
C26 U1 C3 122.5(3)
C22 U1 C3 97.3(3)
C25 U1 C3 152.3(3)
C23 U1 C3 126.7(3)
C27 U1 C3 95.0(3)
C21 U1 C3 78.7(3)
C24 U1 C3 155.6(3)
C28 U1 C3 77.9(3)
C1 U1 C3 48.8(2)
C5 U1 C3 48.4(2)
C4 U1 C3 28.6(2)
C2 U1 C3 29.80(19)
N2 U2 C34 107.8(2)
N2 U2 C30 115.5(3)
C34 U2 C30 87.8(3)
N2 U2 C33 138.0(3)
C34 U2 C33 30.7(3)
C30 U2 C33 79.3(3)
N2 U2 C29 90.0(2)
C34 U2 C29 78.6(2)
C30 U2 C29 30.9(3)
C33 U2 C29 86.4(3)
N2 U2 C35 86.1(2)
C34 U2 C35 29.9(2)
C30 U2 C35 78.6(2)
C33 U2 C35 57.2(3)
C29 U2 C35 57.4(2)
N2 U2 C36 78.9(2)
C34 U2 C36 57.5(2)
C30 U2 C36 57.8(3)
C33 U2 C36 77.6(3)
C29 U2 C36 29.8(2)
C35 U2 C36 30.1(2)
N2 U2 C31 145.5(3)
C34 U2 C31 78.7(3)
C30 U2 C31 30.0(3)
C33 U2 C31 58.0(3)
C29 U2 C31 57.4(3)
C35 U2 C31 84.9(3)
C36 U2 C31 76.8(3)
N2 U2 C11 88.0(2)
C34 U2 C11 153.3(2)
C30 U2 C11 105.0(2)
C33 U2 C11 127.8(3)
C29 U2 C11 123.8(2)
C35 U2 C11 174.0(2)
C36 U2 C11 148.9(2)
C31 U2 C11 100.6(3)
N2 U2 C32 161.8(2)
C34 U2 C32 57.6(3)
C30 U2 C32 57.3(3)
C33 U2 C32 30.2(3)
C29 U2 C32 77.0(3)
C35 U2 C32 76.2(3)
C36 U2 C32 83.7(3)
C31 U2 C32 30.0(3)
C11 U2 C32 109.7(3)
N2 U2 C12 117.4(2)
C34 U2 C12 129.3(3)
C30 U2 C12 92.4(3)
C33 U2 C12 99.8(3)
C29 U2 C12 121.1(2)
C35 U2 C12 156.3(3)
C36 U2 C12 150.2(2)
C31 U2 C12 76.9(3)
C11 U2 C12 29.4(2)
C32 U2 C12 80.5(3)
N2 U2 C14 96.0(2)
C34 U2 C14 106.2(2)
C30 U2 C14 140.0(3)
C33 U2 C14 93.9(2)
C29 U2 C14 170.6(2)
C35 U2 C14 130.1(2)
C36 U2 C14 159.1(2)
C31 U2 C14 115.1(3)
C11 U2 C14 49.5(2)
C32 U2 C14 98.6(3)
C12 U2 C14 49.6(2)
N2 U2 C15 75.5(2)
C34 U2 C15 132.7(2)
C30 U2 C15 134.8(2)
C33 U2 C15 123.3(2)
C29 U2 C15 148.1(2)
C35 U2 C15 146.2(2)
C36 U2 C15 154.3(2)
C31 U2 C15 125.7(2)
C11 U2 C15 29.8(2)
C32 U2 C15 122.0(2)
C12 U2 C15 48.8(2)
C14 U2 C15 29.6(2)
N2 U2 C13 123.3(2)
C34 U2 C13 105.3(3)
C30 U2 C13 110.5(3)
C33 U2 C13 80.7(3)
C29 U2 C13 141.4(3)
C35 U2 C13 135.1(2)
C36 U2 C13 157.0(2)
C31 U2 C13 85.2(3)
C11 U2 C13 48.5(2)
C32 U2 C13 73.7(2)
C12 U2 C13 29.4(3)
C14 U2 C13 30.1(2)
C15 U2 C13 48.4(2)
C48 N1 C37 115.8(6)
C48 N1 U1 113.2(5)
C37 N1 U1 122.1(5)
C42 N2 C43 115.7(6)
C42 N2 U2 123.4(4)
C43 N2 U2 118.2(4)
C2 C1 C5 108.6(7)
C2 C1 C6 123.2(8)
C5 C1 C6 127.3(8)
C2 C1 U1 77.2(4)
C5 C1 U1 76.2(4)
C6 C1 U1 121.6(5)
C1 C2 C3 106.3(6)
C1 C2 C7 126.1(7)
C3 C2 C7 126.8(7)
C1 C2 U1 73.0(4)
C3 C2 U1 75.1(4)
C7 C2 U1 125.5(5)
C4 C3 C2 109.7(7)
C4 C3 C8 122.9(8)
C2 C3 C8 126.9(7)
C4 C3 U1 75.3(4)
C2 C3 U1 75.1(4)
C8 C3 U1 122.9(5)
C3 C4 C5 108.3(7)
C3 C4 C9 125.3(9)
C5 C4 C9 125.6(9)
C3 C4 U1 76.2(4)
C5 C4 U1 74.6(4)
C9 C4 U1 123.5(5)
C1 C5 C4 107.0(6)
C1 C5 C10 126.1(9)
C4 C5 C10 126.5(10)
C1 C5 U1 73.8(4)
C4 C5 U1 75.4(4)
C10 C5 U1 121.9(6)
C12 C11 C15 108.6(7)
C12 C11 C16 126.9(8)
C15 C11 C16 123.5(8)
C12 C11 U2 76.1(4)
C15 C11 U2 76.7(4)
C16 C11 U2 122.7(6)
C11 C12 C13 108.0(7)
C11 C12 C17 124.2(9)
C13 C12 C17 127.1(9)
C11 C12 U2 74.4(4)
C13 C12 U2 76.4(4)
C17 C12 U2 123.3(5)
C12 C13 C14 108.9(6)
C12 C13 C18 125.5(9)
C14 C13 C18 125.1(9)
C12 C13 U2 74.2(4)
C14 C13 U2 74.3(4)
C18 C13 U2 124.8(6)
C15 C14 C13 105.9(6)
C15 C14 C19 128.0(7)
C13 C14 C19 125.5(7)
C15 C14 U2 75.6(4)
C13 C14 U2 75.6(4)
C19 C14 U2 121.2(5)
C14 C15 C11 108.5(6)
C14 C15 C20 125.5(7)
C11 C15 C20 125.4(7)
C14 C15 U2 74.8(4)
C11 C15 U2 73.4(4)
C20 C15 U2 124.8(5)
C28 C21 C22 136.1(10)
C28 C21 U1 76.0(6)
C22 C21 U1 73.1(5)
C21 C22 C23 133.2(9)
C21 C22 U1 76.3(5)
C23 C22 U1 75.5(5)
C22 C23 C24 134.5(10)
C22 C23 U1 73.8(5)
C24 C23 U1 75.3(5)
C25 C24 C23 135.3(9)
C25 C24 U1 74.0(5)
C23 C24 U1 73.7(5)
C24 C25 C26 135.6(9)
C24 C25 U1 75.8(5)
C26 C25 U1 73.9(4)
C27 C26 C25 133.0(9)
C27 C26 U1 75.9(5)
C25 C26 U1 75.5(5)
C28 C27 C26 136.8(10)
C28 C27 U1 76.7(5)
C26 C27 U1 73.8(5)
C27 C28 C21 134.9(11)
C27 C28 U1 73.5(6)
C21 C28 U1 74.1(6)
C36 C29 C30 134.0(8)
C36 C29 U2 75.6(4)
C30 C29 U2 72.8(4)
C31 C30 C29 134.3(9)
C31 C30 U2 77.3(5)
C29 C30 U2 76.2(4)
C30 C31 C32 134.8(9)
C30 C31 U2 72.7(5)
C32 C31 U2 76.0(5)
C31 C32 C33 135.9(8)
C31 C32 U2 74.1(5)
C33 C32 U2 72.7(4)
C32 C33 C34 133.7(8)
C32 C33 U2 77.1(5)
C34 C33 U2 73.5(5)
C35 C34 C33 134.6(8)
C35 C34 U2 76.9(4)
C33 C34 U2 75.8(5)
C34 C35 C36 135.6(8)
C34 C35 U2 73.2(5)
C36 C35 U2 75.4(4)
C29 C36 C35 136.0(8)
C29 C36 U2 74.6(4)
C35 C36 U2 74.6(4)
N1 C37 C38 119.6(7)
N1 C37 C42 122.4(7)
C38 C37 C42 117.9(7)
C39 C38 C37 122.9(8)
C40 C39 C38 119.2(8)
C39 C40 C41 118.8(8)
C42 C41 C40 123.7(7)
C41 C42 C37 117.4(7)
C41 C42 N2 121.0(6)
C37 C42 N2 121.7(7)
C44 C43 N2 120.2(6)
C44 C43 C48 118.5(7)
N2 C43 C48 121.2(7)
C43 C44 C45 122.8(7)
C46 C45 C44 119.0(8)
C45 C46 C47 120.3(8)
C46 C47 C48 121.4(8)
N1 C48 C47 119.5(7)
N1 C48 C43 122.6(7)
C47 C48 C43 117.9(8)
C50 C49 C54 120.0
C51 C50 C49 120.0
C50 C51 C52 120.0
C53 C52 C51 120.0
C52 C53 C54 120.0
C53 C54 C49 120.0

loop_
_geom_bond_atom_site_label_1
_geom_bond_atom_site_label_2
_geom_bond_distance
U1 Cnt1 2.478
U1 Cnt2 1.936
U2 Cnt3 2.472
U2 Cnt4 1.971
U1 N1 2.333(6)
U1 C26 2.627(8)
U1 C22 2.628(8)
U1 C25 2.648(7)
U1 C23 2.649(8)
U1 C27 2.652(9)
U1 C21 2.668(9)
U1 C24 2.670(8)
U1 C28 2.691(9)
U1 C1 2.716(7)
U1 C5 2.746(8)
U1 C4 2.757(7)
U1 C2 2.768(7)
U1 C3 2.769(6)
U2 N2 2.323(5)
U2 C34 2.648(8)
U2 C30 2.649(7)
U2 C33 2.676(8)
U2 C29 2.693(7)
U2 C35 2.694(8)
U2 C36 2.705(7)
U2 C31 2.707(8)
U2 C11 2.718(7)
U2 C32 2.732(7)
U2 C12 2.739(8)
U2 C14 2.749(6)
U2 C15 2.760(7)
U2 C13 2.767(7)
N1 C48 1.396(11)
N1 C37 1.397(10)
N2 C42 1.408(9)
N2 C43 1.411(9)
C1 C2 1.410(10)
C1 C5 1.411(11)
C1 C6 1.507(11)
C2 C3 1.423(9)
C2 C7 1.488(10)
C3 C4 1.363(10)
C3 C8 1.508(11)
C4 C5 1.425(12)
C4 C9 1.532(11)
C5 C10 1.496(11)
C11 C12 1.385(12)
C11 C15 1.411(10)
C11 C16 1.542(12)
C12 C13 1.398(12)
C12 C17 1.533(11)
C13 C14 1.431(10)
C13 C18 1.503(11)
C14 C15 1.408(10)
C14 C19 1.473(10)
C15 C20 1.498(10)
C21 C28 1.382(16)
C21 C22 1.396(16)
C22 C23 1.396(15)
C23 C24 1.420(14)
C24 C25 1.386(13)
C25 C26 1.393(13)
C26 C27 1.380(14)
C27 C28 1.374(15)
C29 C36 1.387(11)
C29 C30 1.425(12)
C30 C31 1.388(14)
C31 C32 1.406(14)
C32 C33 1.409(14)
C33 C34 1.409(12)
C34 C35 1.378(11)
C35 C36 1.402(10)
C37 C38 1.402(11)
C37 C42 1.406(10)
C38 C39 1.375(12)
C39 C40 1.359(12)
C40 C41 1.392(12)
C41 C42 1.381(11)
C43 C44 1.374(11)
C43 C48 1.414(10)
C44 C45 1.384(11)
C45 C46 1.360(12)
C46 C47 1.380(13)
C47 C48 1.409(11)
C49 C50 1.3900
C49 C54 1.3900
C50 C51 1.3900
C51 C52 1.3900
C52 C53 1.3900
C53 C54 1.3900
